data_2005912
loop_
_publ_author_name
'\"Ulk\"u, D.'
'Tahir, M. N.'
'\,Cetinkaya, B.'
'\"Ozdemir, I.'

_publ_section_title
;
 <i>cis</i>-1,1'-Dimethyl-3,3'-diphenyl-2,2'-biimidazolidinylidene
;
_journal_issue 2
_journal_name_full 'Acta Crystallographica Section C'
_journal_page_first 240
_journal_page_last 241
_journal_paper_doi 10.1107/S0108270196013121
_journal_volume 53
_journal_year 1997
_chemical_formula_moiety 'C20 H24 N4'
_chemical_formula_sum 'C20 H24 N4'
_chemical_formula_weight 320.441
_space_group_IT_number 2
_symmetry_cell_setting triclinic
_symmetry_space_group_name_Hall '-P 1'
_symmetry_space_group_name_H-M 'P -1'
_atom_type_scat_source 'International Tables for X-ray Crystallography (1974, Vol. IV)'
_cell_angle_alpha 111.352(12)
_cell_angle_beta 91.970(14)
_cell_angle_gamma 108.781(11)
_cell_formula_units_Z 2
_cell_length_a 8.4511(13)
_cell_length_b 9.8471(16)
_cell_length_c 12.2407(18)
_cell_measurement_reflns_used 25
_cell_measurement_temperature 295
_cell_measurement_theta_max 18.07
_cell_measurement_theta_min 16.48
_cell_volume 884.8(3)
_computing_data_collection 'CAD-4 Express (Enraf-Nonius, 1993)'
_computing_data_reduction 'MolEN (Fair, 1990)'
_computing_molecular_graphics 'ORTEP (Johnson, 1965) in MolEN'
_computing_publication_material MolEN
_computing_structure_refinement 'LSFM in MolEN'
_computing_structure_solution 'SIR in MolEN'
_diffrn_measurement_device 'Enraf-Nonius CAD-4'
_diffrn_measurement_method '\w/2\q scans'
_diffrn_radiation_type MoK\a
_diffrn_radiation_wavelength 0.71073
_diffrn_reflns_av_R_equivalents 0.009
_diffrn_reflns_limit_h_max 10
_diffrn_reflns_limit_h_min -10
_diffrn_reflns_limit_k_max 11
_diffrn_reflns_limit_k_min -11
_diffrn_reflns_limit_l_max 0
_diffrn_reflns_limit_l_min -14
_diffrn_reflns_number 3481
_diffrn_reflns_theta_max 26.32
_diffrn_standards_decay_% 0
_diffrn_standards_interval_time 120
_diffrn_standards_number 3
_exptl_absorpt_coefficient_mu 0.068
_exptl_absorpt_correction_type none
_exptl_crystal_colour colourless
_exptl_crystal_density_diffrn 1.202
_exptl_crystal_density_meas ?
_exptl_crystal_description irregular
_exptl_crystal_size_max 0.50
_exptl_crystal_size_mid 0.30
_exptl_crystal_size_min 0.25
_refine_diff_density_max 0.27
_refine_diff_density_min -0.35
_refine_ls_extinction_method none
_refine_ls_goodness_of_fit_obs 1.49
_refine_ls_hydrogen_treatment 'H atoms: see below'
_refine_ls_number_parameters 217
_refine_ls_number_reflns 2020
_refine_ls_R_factor_obs 0.046
_refine_ls_shift/esd_max 0.0001
_refine_ls_structure_factor_coef F
_refine_ls_weighting_scheme
;
w = [(threshold)/F^2^] if F >= (threshold); w = 0 if F^2^ < (cutoff).\sF^2^
(threshold = 93.03, cutoff = 4)
;
_refine_ls_wR_factor_obs 0.057
_reflns_number_observed 2020
_reflns_number_total 3147
_reflns_observed_criterion 'I > 3\s(I)'
_cod_data_source_file bm1050.cif
_cod_data_source_block 2ma
_cod_depositor_comments
;
The following automatic conversions were performed:

'_exptl_crystal_density_meas' value 'not measured' was changed to '?'
- the value is perceived as not measured.

Automatic conversion script
Id: cif_fix_values 3008 2015-01-20 13:52:24Z robertas 
;
_cod_original_cell_volume 884.9(6)
_cod_database_code 2005912

loop_
_symmetry_equiv_pos_as_xyz
x,y,z
-x,-y,-z

loop_
_atom_site_aniso_label
_atom_site_aniso_U_11
_atom_site_aniso_U_12
_atom_site_aniso_U_13
_atom_site_aniso_U_22
_atom_site_aniso_U_23
_atom_site_aniso_U_33
_atom_site_aniso_type_symbol
N1 0.050(1) 0.007(1) 0.000(1) 0.042(1) 0.0263(8) 0.057(1) N
N2 0.051(1) 0.019(1) 0.003(1) 0.049(1) 0.007(1) 0.042(1) N
N3 0.039(1) 0.0157(9) 0.0108(9) 0.052(1) 0.0265(8) 0.044(1) N
N4 0.042(1) 0.0095(9) 0.006(1) 0.043(1) 0.0175(8) 0.037(1) N
C1 0.037(1) 0.005(1) -0.005(1) 0.037(1) 0.0147(9) 0.037(1) C
C2 0.038(1) 0.010(1) -0.002(1) 0.036(1) 0.011(1) 0.036(1) C
C3 0.055(2) 0.014(1) 0.009(1) 0.069(2) 0.025(1) 0.042(1) C
C4 0.065(2) 0.019(2) 0.007(2) 0.070(2) 0.009(1) 0.040(2) C
C5 0.064(2) 0.050(1) 0.016(2) 0.090(2) 0.025(2) 0.072(2) C
C6 0.057(2) 0.021(1) 0.021(1) 0.078(2) 0.046(1) 0.063(2) C
C7 0.060(2) 0.015(1) 0.011(2) 0.076(2) 0.052(1) 0.072(2) C
C8 0.083(2) 0.023(1) 0.011(2) 0.053(1) 0.041(1) 0.097(2) C
C9 0.032(1) 0.008(1) 0.005(1) 0.045(1) 0.024(1) 0.048(1) C
C10 0.049(2) 0.017(1) 0.011(1) 0.055(1) 0.021(1) 0.053(2) C
C11 0.056(2) 0.025(1) 0.019(2) 0.056(1) 0.031(1) 0.087(2) C
C12 0.060(2) 0.031(1) 0.016(2) 0.079(1) 0.058(1) 0.098(2) C
C13 0.057(2) 0.027(1) 0.011(1) 0.088(2) 0.048(1) 0.065(2) C
C14 0.042(1) 0.018(1) 0.005(1) 0.060(1) 0.025(1) 0.048(1) C
C15 0.032(1) 0.0134(9) 0.006(1) 0.041(1) 0.018(1) 0.048(1) C
C16 0.040(1) 0.014(1) 0.007(1) 0.041(1) 0.013(1) 0.047(2) C
C17 0.052(2) 0.021(1) 0.005(1) 0.051(2) 0.005(1) 0.053(2) C
C18 0.061(2) 0.017(1) 0.001(2) 0.040(1) 0.008(2) 0.088(3) C
C19 0.065(2) 0.014(1) 0.003(2) 0.044(1) 0.039(1) 0.109(2) C
C20 0.055(2) 0.015(1) 0.004(1) 0.051(1) 0.034(1) 0.071(2) C

loop_
_atom_site_label
_atom_site_fract_x
_atom_site_fract_y
_atom_site_fract_z
_atom_site_B_iso_or_equiv
_atom_site_thermal_displace_type
_atom_site_type_symbol
N1 0.9968(3) 0.4761(3) 0.2253(2) 3.98(6) Beq N
N2 0.7467(3) 0.4107(3) 0.3872(2) 3.99(7) Beq N
N3 1.0210(3) 0.2394(3) 0.1861(2) 3.37(6) Beq N
N4 0.7508(3) 0.1587(3) 0.3257(2) 3.27(6) Beq N
C1 0.9354(4) 0.3384(3) 0.2473(2) 3.12(7) Beq C
C2 0.8078(4) 0.2995(3) 0.3053(2) 3.10(7) Beq C
C3 0.7184(4) 0.1981(4) 0.4476(3) 4.49(9) Beq C
C4 0.7607(5) 0.3750(4) 0.4933(3) 5.0(1) Beq C
C5 0.5683(4) 0.3824(4) 0.3433(3) 5.6(1) Beq C
C6 1.1305(4) 0.3116(4) 0.1163(3) 4.83(9) Beq C
C7 1.0593(4) 0.4313(4) 0.1131(3) 5.12(9) Beq C
C8 0.8917(5) 0.5693(3) 0.2323(3) 5.9(1) Beq C
C9 1.0860(3) 0.1550(3) 0.2366(3) 3.28(7) Beq C
C10 1.1403(4) 0.0401(3) 0.1611(3) 4.14(8) Beq C
C11 1.2082(4) -0.0434(4) 0.2056(3) 5.06(9) Beq C
C12 1.2201(4) -0.0157(4) 0.3241(3) 5.51(9) Beq C
C13 1.1673(4) 0.0978(4) 0.3995(3) 5.04(9) Beq C
C14 1.1025(4) 0.1854(3) 0.3569(3) 3.87(8) Beq C
C15 0.6721(3) 0.0089(3) 0.2387(3) 3.18(7) Beq C
C16 0.6449(4) -0.0188(3) 0.1187(3) 3.49(7) Beq C
C17 0.5590(4) -0.1683(4) 0.0351(3) 4.40(9) Beq C
C18 0.5014(4) -0.2932(4) 0.0678(4) 5.4(1) Beq C
C19 0.5327(5) -0.2675(4) 0.1850(4) 5.7(1) Beq C
C20 0.6174(4) -0.1185(3) 0.2714(3) 4.54(8) Beq C
H10 1.129 0.019 0.078 5.2 Beq H
H11 1.248 -0.120 0.154 6.3 Beq H
H12 1.264 -0.075 0.354 7.0 Beq H
H13 1.176 0.116 0.482 6.3 Beq H
H14 1.070 0.266 0.410 4.8 Beq H
H16 0.686 0.066 0.094 4.3 Beq H
H17 0.540 -0.185 -0.046 5.6 Beq H
H18 0.440 -0.395 0.010 6.8 Beq H
H19 0.496 -0.353 0.208 7.2 Beq H
H20 0.638 -0.103 0.353 5.6 Beq H
H31 0.788 0.172 0.493 5.6 Beq H
H32 0.602 0.147 0.449 5.6 Beq H
H41 0.685 0.406 0.544 6.3 Beq H
H42 0.874 0.428 0.536 6.3 Beq H
H51 0.501 0.412 0.386 6.8 Beq H
H52 0.538 0.385 0.263 6.8 Beq H
H53 0.549 0.283 0.340 6.8 Beq H
H61 1.123 0.237 0.039 6.0 Beq H
H62 1.245 0.360 0.155 6.0 Beq H
H71 1.144 0.518 0.107 6.4 Beq H
H72 0.969 0.386 0.048 6.4 Beq H
H81 0.857 0.600 0.303 7.4 Beq H
H82 0.952 0.650 0.219 7.4 Beq H
H83 0.786 0.502 0.167 7.4 Beq H

loop_
_geom_angle_atom_site_label_1
_geom_angle_atom_site_label_2
_geom_angle_atom_site_label_3
_geom_angle
_geom_angle_publ_flag
C1 N1 C7 105.5(3) yes
C1 N1 C8 120.2(3) yes
C7 N1 C8 113.6(3) yes
C2 N2 C4 100.4(3) yes
C2 N2 C5 111.4(3) yes
C4 N2 C5 111.6(3) yes
C1 N3 C6 109.0(3) yes
C1 N3 C9 123.3(3) yes
C6 N3 C9 115.9(3) yes
C2 N4 C3 108.1(3) yes
C2 N4 C15 125.7(3) yes
C3 N4 C15 121.3(3) yes
N1 C1 N3 107.6(3) yes
N1 C1 C2 127.1(3) yes
N3 C1 C2 125.0(3) yes
N2 C2 N4 108.5(3) yes
N2 C2 C1 123.7(3) yes
N4 C2 C1 125.1(3) yes
N4 C3 C4 102.5(3) yes
N4 C3 H31 111.6 no
N4 C3 H32 110.7 no
C4 C3 H31 112.1 no
N1 C7 H72 110.4 no
C6 C7 H71 111.6 no
C6 C7 H72 110.3 no
H71 C7 H72 109.5 no
N1 C8 H81 113.0 no
N1 C8 H82 106.3 no
N1 C8 H83 107.8 no
H81 C8 H82 110.6 no
H81 C8 H83 108.2 no
H82 C8 H83 111.0 no
N3 C9 C10 117.9(3) no
N3 C9 C14 123.0(3) no
C10 C9 C14 119.1(3) no
C9 C10 C11 120.5(4) no
C9 C10 H10 119.6 no
C11 C10 H10 119.9 no
C10 C11 C12 120.1(4) no
C10 C11 H11 120.3 no
C12 C11 H11 119.6 no
C11 C12 C13 119.9(4) no
C11 C12 H12 120.1 no
C13 C12 H12 120.0 no
C15 C20 H20 120.0 no
C4 C3 H32 110.3 no
H31 C3 H32 109.5 no
N2 C4 C3 106.4(3) no
N2 C4 H41 110.7 no
N2 C4 H42 109.8 no
C3 C4 H41 111.1 no
C3 C4 H42 109.3 no
H41 C4 H42 109.5 no
N2 C5 H51 124.9 no
N2 C5 H52 119.3 no
N2 C5 H53 83.6 no
H51 C5 H52 107.0 no
H51 C5 H53 104.1 no
H52 C5 H53 114.1 no
N3 C6 C7 102.1(3) no
N3 C6 H61 111.5 no
N3 C6 H62 111.0 no
C7 C6 H61 111.7 no
C7 C6 H62 110.8 no
H61 C6 H62 109.5 no
N1 C7 C6 103.7(3) no
N1 C7 H71 111.3 no
C12 C13 C14 120.8(4) no
C12 C13 H13 119.5 no
C14 C13 H13 119.7 no
C9 C14 C13 119.5(4) no
C9 C14 H14 120.1 no
C13 C14 H14 120.4 no
N4 C15 C16 121.8(3) yes
N4 C15 C20 119.8(3) no
C16 C15 C20 118.4(3) no
C15 C16 C17 120.2(3) no
C15 C16 H16 119.7 no
C17 C16 H16 120.1 no
C16 C17 C18 121.3(4) no
C16 C17 H17 119.2(4) no
C18 C17 H17 119.5 no
C17 C18 C19 118.8(4) no
C17 C18 H18 120.7 no
C19 C18 H18 120.5 no
C18 C19 C20 121.4(4) no
C18 C19 H19 119.3 no
C20 C19 H19 119.3 no
C15 C20 C19 119.9(4) no
C19 C20 H20 120.1 no

loop_
_geom_bond_atom_site_label_1
_geom_bond_site_symmetry_1
_geom_bond_atom_site_label_2
_geom_bond_site_symmetry_2
_geom_bond_distance
_geom_bond_publ_flag
N1 . C1 . 1.415(4) yes
N1 . C7 . 1.455(5) yes
N1 . C8 . 1.452(5) yes
N2 . C2 . 1.440(4) yes
N2 . C4 . 1.475(4) yes
N2 . C5 . 1.484(4) yes
N3 . C1 . 1.412(4) yes
N3 . C6 . 1.472(4) yes
N3 . C9 . 1.420(4) yes
N4 . C2 . 1.430(4) yes
N4 . C3 . 1.459(4) yes
N4 . C15 . 1.388(4) yes
C1 . C2 . 1.341(4) yes
C3 . C4 . 1.533(5) yes
C3 . H31 . 0.950 no
C3 . H32 . 0.950 no
C4 . H41 . 0.950 no
C4 . H42 . 0.950 no
C5 . H51 . 0.837 no
C5 . H52 . 1.024 no
C5 . H53 . 0.924 no
C6 . C7 . 1.497(5) yes
C6 . H61 . 0.950 no
C6 . H62 . 0.950 no
C7 . H71 . 0.950 no
C7 . H72 . 0.950 no
C8 . H81 . 0.896 no
C8 . H82 . 0.866 no
C8 . H83 . 1.028 no
C9 . C10 . 1.395(5) no
C9 . C14 . 1.385(4) no
C10 . C11 . 1.382(5) no
C10 . H10 . 0.950 no
C11 . C12 . 1.369(6) no
C11 . H11 . 0.950 no
C12 . C13 . 1.378(6) no
C12 . H12 . 0.950 no
C13 . C14 . 1.388(5) no
C13 . H13 . 0.950 no
C14 . H14 . 0.950 no
C15 . C16 . 1.389(4) no
C15 . C20 . 1.398(5) no
C16 . C17 . 1.380(4) no
C16 . H16 . 0.950 no
C17 . C18 . 1.376(5) no
C17 . H17 . 0.950 no
C18 . C19 . 1.364(6) no
C18 . H18 . 0.950 no
C19 . C20 . 1.388(5) no
C19 . H19 . 0.950 no
C20 . H20 . 0.950 no

loop_
_geom_torsion_atom_site_label_1
_geom_torsion_atom_site_label_2
_geom_torsion_atom_site_label_3
_geom_torsion_atom_site_label_4
_geom_torsion
_geom_torsion_publ_flag
C7 N1 C1 N3 24.6(3) no
C7 N1 C1 C2 -149.3(3) no
C8 N1 C1 N3 154.5(3) no
C8 N1 C1 C2 -19.4(5) no
C1 N1 C7 C6 -34.9(3) no
C1 N1 C7 H71 -154.96 no
C1 N1 C7 H72 83.25 no
C8 N1 C7 C6 -168.6(3) no
C8 N1 C7 H71 71.36 no
C8 N1 C7 H72 -50.43 no
C1 N1 C8 H81 56.04 no
C1 N1 C8 H82 177.51 no
C1 N1 C8 H83 -63.43 no
C7 N1 C8 H81 -177.68 no
C7 N1 C8 H82 -56.21 no
C7 N1 C8 H83 62.86 no
C4 N2 C2 N4 36.5(3) no
C4 N2 C2 C1 -125.6(3) no
C5 N2 C2 N4 -81.8(3) no
C5 N2 C2 C1 116.2(3) no
C2 N2 C4 C3 -35.2(3) no
C2 N2 C4 H41 -156.08 no
C2 N2 C4 H42 82.98 no
C5 N2 C4 C3 82.9(4) no
C5 N2 C4 H41 -37.95 no
C5 N2 C4 H42 -158.90 no
C2 N2 C5 H51 157.99 no
C2 N2 C5 H52 -58.82 no
C2 N2 C5 H53 55.28 no
C4 N2 C5 H51 46.67 no
C4 N2 C5 H52 -170.14 no
C4 N2 C5 H53 -56.04 no
C6 N3 C1 N1 -4.3(3) no
C6 N3 C1 C2 169.9(3) no
C9 N3 C1 N1 136.9(3) no
C9 N3 C1 C2 -49.0(4) no
C1 N3 C6 C7 -16.9(3) no
C1 N3 C6 H61 -136.36 no
C1 N3 C6 H62 101.19 no
C9 N3 C6 C7 -161.3(3) no
C9 N3 C6 H61 79.28 no
C9 N3 C6 H62 -43.16 no
C1 N3 C9 C10 168.6(3) no
C1 N3 C9 C14 -13.6(5) no
C6 N3 C9 C10 -52.7(4) no
C6 N3 C9 C14 125.1(3) no
C3 N4 C2 N2 -24.0(3) no
C3 N4 C2 C1 137.8(3) no
C15 N4 C2 N2 131.2(3) no
C15 N4 C2 C1 -67.0(4) no
C2 N4 C3 C4 0.8(4) no
C2 N4 C3 H31 -119.44 no
C2 N4 C3 H32 118.31 no
C15 N4 C3 C4 -155.7(3) no
C15 N4 C3 H31 84.07 no
C15 N4 C3 H32 -38.18 no
C2 N4 C15 C16 1.8(5) no
C2 N4 C15 C20 -177.9(3) no
C3 N4 C15 C16 154.0(3) no
C3 N4 C15 C20 -25.7(4) no
N1 C1 C2 N2 -20.6(5) no
N1 C1 C2 N4 -179.8(3) no
N3 C1 C2 N2 166.4(3) no
N3 C1 C2 N4 7.3(5) no
N4 C3 C4 N2 21.8(4) no
N4 C3 C4 H41 142.36 no
N4 C3 C4 H42 -96.71 no
H31 C3 C4 N2 141.67 no
H31 C3 C4 H41 -97.78 no
H31 C3 C4 H42 23.14 no
H32 C3 C4 N2 -96.02 no
H32 C3 C4 H41 24.52 no
H32 C3 C4 H42 145.44 no
N3 C6 C7 N1 31.1(3) no
N3 C6 C7 H71 150.97 no
N3 C6 C7 H72 -87.16 no
H61 C6 C7 N1 150.35 no
H61 C6 C7 H71 -89.75 no
H61 C6 C7 H72 32.12 no
H62 C6 C7 N1 -87.23 no
H62 C6 C7 H71 32.67 no
H62 C6 C7 H72 154.54 no
N3 C9 C10 C11 178.6(3) no
N3 C9 C10 H10 -2.11 no
C14 C9 C10 C11 0.7(5) no
C14 C9 C10 H10 -179.97 no
N3 C9 C14 C13 -180.0(3) no
N3 C9 C14 H14 0.14 no
C10 C9 C14 C13 -2.2(5) no
C10 C9 C14 H14 177.90 no
C9 C10 C11 C12 1.0(6) no
C9 C10 C11 H11 -178.34 no
H10 C10 C11 C12 -178.30 no
H10 C10 C11 H11 2.32 no
C10 C11 C12 C13 -1.2(6) no
C10 C11 C12 H12 178.58 no
H11 C11 C12 C13 178.16 no
H11 C11 C12 H12 -2.04 no
C11 C12 C13 C14 -0.3(6) no
C11 C12 C13 H13 179.81 no
H12 C12 C13 C14 179.89 no
H12 C12 C13 H13 0.00 no
C12 C13 C14 C9 2.0(5) no
C12 C13 C14 H14 -178.05 no
H13 C13 C14 C9 -178.09 no
H13 C13 C14 H14 1.82 no
N4 C15 C16 C17 -176.9(3) no
N4 C15 C16 H16 3.23 no
C20 C15 C16 C17 2.8(5) no
C20 C15 C16 H16 -177.12 no
N4 C15 C20 C19 177.4(3) no
N4 C15 C20 H20 -2.63 no
C16 C15 C20 C19 -2.2(5) no
C16 C15 C20 H20 177.72 no
C15 C16 C17 C18 -1.2(5) no
C15 C16 C17 H17 178.96 no
H16 C16 C17 C18 178.68 no
H16 C16 C17 H17 -1.12 no
C16 C17 C18 C19 -0.9(6) no
C16 C17 C18 H18 178.72 no
H17 C17 C18 C19 178.86 no
H17 C17 C18 H18 -1.48 no
C17 C18 C19 C20 1.5(6) no
C17 C18 C19 H19 -178.43 no
H18 C18 C19 C20 -178.15 no
H18 C18 C19 H19 1.91 no
C18 C19 C20 C15 0.1(6) no
C18 C19 C20 H20 -179.86 no
H19 C19 C20 C15 -179.98 no
H19 C19 C20 H20 0.07 no
